data_7209781
loop_
_publ_author_name
'Gao, Bo'
'Zhang, Qian'
'Yan, Pengfei'
'Hou, Guangfeng'
'Li, Guangming'

_publ_section_title
;
 Crystal engineering of salen type cerium complexes tuned by various
 cerium counterions
;
_journal_issue 20
_journal_name_full CrystEngComm
_journal_page_first 4167
_journal_paper_doi 10.1039/c3ce40207j
_journal_volume 15
_journal_year 2013
_chemical_formula_moiety 'C44 H52 Ce N6 O14, F6 P, 2(C2 H3 N)'
_chemical_formula_sum 'C48 H58 Ce F6 N8 O14 P'
_chemical_formula_weight 1256.11
_chemical_name_systematic
;
?
;
_space_group_IT_number 181
_symmetry_cell_setting hexagonal
_symmetry_space_group_name_Hall 'P 64 2 (0 0 2)'
_symmetry_space_group_name_H-M 'P 64 2 2'
_atom_sites_solution_hydrogens geom
_atom_sites_solution_primary direct
_atom_sites_solution_secondary difmap
_audit_creation_method SHELXL-97
_cell_angle_alpha 90.00
_cell_angle_beta 90.00
_cell_angle_gamma 120.00
_cell_formula_units_Z 3
_cell_length_a 15.9742(3)
_cell_length_b 15.9742(3)
_cell_length_c 19.4383(6)
_cell_measurement_reflns_used 3887
_cell_measurement_temperature 293(2)
_cell_measurement_theta_max 28.9005
_cell_measurement_theta_min 2.9390
_cell_volume 4295.63(17)
_computing_cell_refinement 'Bruker FRAMBO'
_computing_data_collection 'Bruker FRAMBO'
_computing_data_reduction 'Bruker SHELXTL'
_computing_molecular_graphics 'Bruker SHELXTL'
_computing_publication_material 'Bruker SHELXTL'
_computing_structure_refinement 'SHELXL-97 (Sheldrick, 1997)'
_computing_structure_solution 'SHELXS-97 (Sheldrick, 1990)'
_diffrn_ambient_temperature 293(2)
_diffrn_detector_area_resol_mean 16.1954
_diffrn_measured_fraction_theta_full 0.992
_diffrn_measured_fraction_theta_max 0.992
_diffrn_measurement_device_type 'Xcalibur, Eos'
_diffrn_measurement_method '\w scans'
_diffrn_radiation_monochromator graphite
_diffrn_radiation_source 'fine-focus sealed tube'
_diffrn_radiation_type MoK\a
_diffrn_radiation_wavelength 0.71073
_diffrn_reflns_av_R_equivalents 0.0332
_diffrn_reflns_av_sigmaI/netI 0.0388
_diffrn_reflns_limit_h_max 15
_diffrn_reflns_limit_h_min -19
_diffrn_reflns_limit_k_max 20
_diffrn_reflns_limit_k_min -12
_diffrn_reflns_limit_l_max 24
_diffrn_reflns_limit_l_min -14
_diffrn_reflns_number 11069
_diffrn_reflns_theta_full 26.99
_diffrn_reflns_theta_max 26.99
_diffrn_reflns_theta_min 2.94
_exptl_absorpt_coefficient_mu 0.909
_exptl_absorpt_correction_T_max 0.8757
_exptl_absorpt_correction_T_min 0.8250
_exptl_absorpt_correction_type multi-scan
_exptl_absorpt_process_details
;
CrysAlisPro, Agilent Technologies,
Version 1.171.35.21 (release 20-01-2012 CrysAlis171 .NET)
(compiled Jan 23 2012,18:06:46)
Empirical absorption correction using spherical harmonics,
implemented in SCALE3 ABSPACK scaling algorithm.
;
_exptl_crystal_colour yellow
_exptl_crystal_density_diffrn 1.457
_exptl_crystal_density_method 'not measured'
_exptl_crystal_description rod
_exptl_crystal_F_000 1923
_exptl_crystal_size_max 0.22
_exptl_crystal_size_mid 0.18
_exptl_crystal_size_min 0.15
_refine_diff_density_max 0.487
_refine_diff_density_min -0.544
_refine_diff_density_rms 0.078
_refine_ls_abs_structure_details 'Flack H D (1983), Acta Cryst. A39, 876-881'
_refine_ls_abs_structure_Flack -0.03(3)
_refine_ls_extinction_method none
_refine_ls_goodness_of_fit_ref 1.067
_refine_ls_hydrogen_treatment mixed
_refine_ls_matrix_type full
_refine_ls_number_parameters 197
_refine_ls_number_reflns 3114
_refine_ls_number_restraints 24
_refine_ls_restrained_S_all 1.098
_refine_ls_R_factor_all 0.0614
_refine_ls_R_factor_gt 0.0453
_refine_ls_shift/su_max 0.000
_refine_ls_shift/su_mean 0.000
_refine_ls_structure_factor_coef Fsqd
_refine_ls_weighting_details 'calc w=1/[\s^2^(Fo^2^)+(0.0792P)^2^+0.3865P] where P=(Fo^2^+2Fc^2^)/3'
_refine_ls_weighting_scheme calc
_refine_ls_wR_factor_gt 0.1210
_refine_ls_wR_factor_ref 0.1314
_reflns_number_gt 2537
_reflns_number_total 3114
_reflns_threshold_expression >2sigma(I)
_cod_data_source_file c3ce40207j.txt
_cod_data_source_block 276
_cod_original_sg_symbol_Hall 'P 64 2C (0 0 -1)'
_cod_database_code 7209781

loop_
_symmetry_equiv_pos_as_xyz
'x, y, z'
'x-y, x, z+2/3'
'-y, x-y, z+1/3'
'-x, -y, z'
'-x+y, -x, z+2/3'
'y, -x+y, z+1/3'
'-y, -x, -z+1/3'
'x-y, -y, -z'
'x, x-y, -z+2/3'
'y, x, -z+1/3'
'-x+y, y, -z'
'-x, -x+y, -z+2/3'

loop_
_atom_site_label
_atom_site_type_symbol
_atom_site_fract_x
_atom_site_fract_y
_atom_site_fract_z
_atom_site_U_iso_or_equiv
_atom_site_adp_type
_atom_site_occupancy
_atom_site_symmetry_multiplicity
_atom_site_calc_flag
_atom_site_refinement_flags
C1 C 0.1726(4) 0.4274(4) 0.3214(3) 0.0540(13) Uani 1 1 d .
C2 C 0.1238(5) 0.3574(5) 0.2705(3) 0.0648(15) Uani 1 1 d .
C3 C 0.1633(6) 0.3063(5) 0.2422(4) 0.093(2) Uani 1 1 d .
H3 H 0.1312 0.2621 0.2071 0.112 Uiso 1 1 calc R
C4 C 0.2523(7) 0.3214(6) 0.2666(5) 0.107(3) Uani 1 1 d .
H4 H 0.2787 0.2865 0.2472 0.129 Uiso 1 1 calc R
C5 C 0.2999(6) 0.3836(6) 0.3164(4) 0.097(3) Uani 1 1 d .
H5 H 0.3581 0.3908 0.3321 0.116 Uiso 1 1 calc R
C6 C 0.2625(4) 0.4398(4) 0.3463(3) 0.0645(15) Uani 1 1 d .
C7 C 0.3172(4) 0.5112(4) 0.3968(2) 0.0558(13) Uani 1 1 d .
H7 H 0.3751 0.5162 0.4113 0.067 Uiso 1 1 calc R
C8 C 0.3539(4) 0.6509(4) 0.4674(2) 0.0560(12) Uani 1 1 d .
H8 H 0.4097 0.6455 0.4820 0.067 Uiso 1 1 calc R
C9 C 0.3898(5) 0.7436(4) 0.4270(3) 0.0746(19) Uani 1 1 d .
H9A H 0.4302 0.7438 0.3897 0.089 Uiso 1 1 calc R
H9B H 0.3346 0.7442 0.4068 0.089 Uiso 1 1 calc R
C10 C 0.4465(6) 0.8343(5) 0.4685(4) 0.094(2) Uani 1 1 d .
H10A H 0.4623 0.8901 0.4399 0.112 Uiso 1 1 calc R
H10B H 0.5065 0.8390 0.4837 0.112 Uiso 1 1 calc R
C11 C -0.0216(6) 0.2752(6) 0.2038(5) 0.115(3) Uani 1 1 d .
H11A H 0.0194 0.2687 0.1707 0.173 Uiso 1 1 calc R
H11B H -0.0636 0.2930 0.1807 0.173 Uiso 1 1 calc R
H11C H -0.0598 0.2148 0.2272 0.173 Uiso 1 1 calc R
C12 C 0.0990(8) 0.1979(17) 0.0000 0.187(7) Uani 1 2 d SU
H12A H 0.1261 0.1748 -0.0340 0.281 Uiso 0.50 1 calc PR
H12B H 0.0322 0.1748 -0.0105 0.281 Uiso 0.50 1 calc PR
H12C H 0.1039 0.1748 0.0445 0.281 Uiso 0.50 1 calc PR
C13 C 0.1496(11) 0.299(2) 0.0000 0.208(8) Uani 1 2 d SU
Ce1 Ce 0.0000 0.5000 0.3333 0.04667(19) Uani 1 4 d S
F1 F 0.0974(6) 0.0974(6) 0.1667 0.192(5) Uani 1 2 d S
F2 F 0.0507(9) -0.0507(9) 0.1667 0.320(18) Uani 1 2 d S
F3 F 0.051(2) -0.028(3) 0.107(3) 0.22(3) Uani 0.25 1 d P
F4 F 0.0000 0.0000 0.0869(13) 0.228(15) Uani 0.50 2 d SP
N1 N 0.2927(4) 0.5685(4) 0.4236(2) 0.0541(11) Uani 1 1 d .
N2 N 0.0000 0.5000 0.4927(3) 0.0675(17) Uani 1 2 d S
N3 N 0.1901(9) 0.3802(19) 0.0000 0.272(10) Uani 1 2 d SU
O1 O 0.1410(2) 0.4823(3) 0.34262(19) 0.0605(9) Uani 1 1 d .
O2 O 0.0370(3) 0.3489(3) 0.2531(2) 0.0803(13) Uani 1 1 d .
O3 O -0.0765(3) 0.4700(4) 0.4600(2) 0.0755(12) Uani 1 1 d .
O4 O 0.0000 0.5000 0.5559(3) 0.113(2) Uani 1 2 d SU
P1 P 0.0000 0.0000 0.1667 0.1284(18) Uani 1 4 d S
H101 H 0.245(4) 0.556(4) 0.415(3) 0.040(16) Uiso 1 1 d .

loop_
_atom_site_aniso_label
_atom_site_aniso_U_11
_atom_site_aniso_U_22
_atom_site_aniso_U_33
_atom_site_aniso_U_23
_atom_site_aniso_U_13
_atom_site_aniso_U_12
C1 0.054(3) 0.053(3) 0.064(3) -0.001(3) 0.001(3) 0.034(2)
C2 0.066(4) 0.065(4) 0.074(3) -0.021(3) -0.014(3) 0.040(3)
C3 0.126(8) 0.085(4) 0.096(5) -0.031(4) -0.028(5) 0.073(6)
C4 0.123(7) 0.114(6) 0.136(7) -0.068(6) -0.045(6) 0.098(6)
C5 0.100(5) 0.122(7) 0.112(6) -0.024(5) -0.026(5) 0.087(5)
C6 0.069(3) 0.069(3) 0.074(4) 0.000(3) -0.003(3) 0.049(3)
C7 0.063(3) 0.071(4) 0.049(3) 0.003(3) -0.005(2) 0.046(3)
C8 0.048(3) 0.068(3) 0.048(2) -0.003(3) -0.012(2) 0.026(2)
C9 0.085(5) 0.076(4) 0.046(3) 0.007(3) -0.002(3) 0.028(4)
C10 0.096(6) 0.061(4) 0.098(5) 0.008(3) -0.009(4) 0.020(4)
C11 0.103(7) 0.105(6) 0.140(7) -0.054(5) -0.051(6) 0.053(5)
C12 0.201(10) 0.173(10) 0.180(10) 0.000 -0.028(9) 0.086(5)
C13 0.205(11) 0.205(11) 0.213(12) 0.000 -0.041(9) 0.102(5)
Ce1 0.0299(3) 0.0516(3) 0.0512(3) 0.000 0.000 0.01494(13)
F1 0.144(5) 0.144(5) 0.230(11) -0.043(5) 0.043(5) 0.029(7)
F2 0.33(3) 0.33(3) 0.40(3) 0.12(2) 0.12(2) 0.24(3)
F3 0.062(12) 0.23(5) 0.34(6) -0.23(5) -0.03(2) 0.059(18)
F4 0.28(4) 0.133(18) 0.142(17) 0.000 0.000 0.01(3)
N1 0.048(3) 0.072(3) 0.046(2) -0.001(2) -0.005(2) 0.033(3)
N2 0.056(3) 0.124(5) 0.045(3) 0.000 0.000 0.061(4)
N3 0.259(12) 0.249(12) 0.304(14) 0.000 -0.044(9) 0.125(6)
O1 0.0507(18) 0.064(2) 0.075(2) -0.016(2) -0.0059(18) 0.0345(18)
O2 0.070(3) 0.079(3) 0.098(3) -0.035(2) -0.027(2) 0.041(2)
O3 0.0470(19) 0.120(4) 0.065(2) 0.016(2) 0.0010(17) 0.046(2)
O4 0.091(4) 0.213(8) 0.069(3) 0.000 0.000 0.101(5)
P1 0.095(2) 0.095(2) 0.199(6) 0.000 0.000 0.050(3)

loop_
_atom_type_symbol
_atom_type_description
_atom_type_scat_dispersion_real
_atom_type_scat_dispersion_imag
_atom_type_scat_source
C C 0.0033 0.0016 'International Tables Vol C Tables 4.2.6.8 and 6.1.1.4'
H H 0.0000 0.0000 'International Tables Vol C Tables 4.2.6.8 and 6.1.1.4'
Ce Ce -0.2486 2.6331 'International Tables Vol C Tables 4.2.6.8 and 6.1.1.4'
F F 0.0171 0.0103 'International Tables Vol C Tables 4.2.6.8 and 6.1.1.4'
N N 0.0061 0.0033 'International Tables Vol C Tables 4.2.6.8 and 6.1.1.4'
O O 0.0106 0.0060 'International Tables Vol C Tables 4.2.6.8 and 6.1.1.4'
P P 0.1023 0.0942 'International Tables Vol C Tables 4.2.6.8 and 6.1.1.4'

loop_
_geom_angle_atom_site_label_1
_geom_angle_atom_site_label_2
_geom_angle_atom_site_label_3
_geom_angle
_geom_angle_site_symmetry_1
_geom_angle_site_symmetry_3
O1 C1 C2 121.4(5) . .
O1 C1 C6 120.5(5) . .
C2 C1 C6 118.0(5) . .
O2 C2 C3 125.9(6) . .
O2 C2 C1 112.7(5) . .
C3 C2 C1 121.4(6) . .
C2 C3 C4 119.3(6) . .
C2 C3 H3 120.3 . .
C4 C3 H3 120.3 . .
C5 C4 C3 122.0(6) . .
C5 C4 H4 119.0 . .
C3 C4 H4 119.0 . .
C4 C5 C6 120.5(6) . .
C4 C5 H5 119.8 . .
C6 C5 H5 119.8 . .
C7 C6 C5 120.1(5) . .
C7 C6 C1 121.1(5) . .
C5 C6 C1 118.7(6) . .
N1 C7 C6 124.7(5) . .
N1 C7 H7 117.6 . .
C6 C7 H7 117.6 . .
N1 C8 C9 109.6(4) . .
N1 C8 C8 110.3(4) . 11_556
C9 C8 C8 111.0(4) . 11_556
N1 C8 H8 108.6 . .
C9 C8 H8 108.6 . .
C8 C8 H8 108.6 11_556 .
C10 C9 C8 114.7(5) . .
C10 C9 H9A 108.6 . .
C8 C9 H9A 108.6 . .
C10 C9 H9B 108.6 . .
C8 C9 H9B 108.6 . .
H9A C9 H9B 107.6 . .
C9 C10 C10 110.7(6) . 11_556
C9 C10 H10A 109.5 . .
C10 C10 H10A 109.5 11_556 .
C9 C10 H10B 109.5 . .
C10 C10 H10B 109.5 11_556 .
H10A C10 H10B 108.1 . .
O2 C11 H11A 109.5 . .
O2 C11 H11B 109.5 . .
H11A C11 H11B 109.5 . .
O2 C11 H11C 109.5 . .
H11A C11 H11C 109.5 . .
H11B C11 H11C 109.5 . .
C13 C12 H12A 109.5 . .
C13 C12 H12B 109.5 . .
H12A C12 H12B 109.5 . .
C13 C12 H12C 109.5 . .
H12A C12 H12C 109.5 . .
H12B C12 H12C 109.5 . .
N3 C13 C12 180.000(3) . .
O1 Ce1 O1 171.42(18) 9_565 12
O1 Ce1 O1 108.57(17) 9_565 4_565
O1 Ce1 O1 72.11(17) 12 4_565
O1 Ce1 O1 72.11(17) 9_565 .
O1 Ce1 O1 108.57(17) 12 .
O1 Ce1 O1 171.42(18) 4_565 .
O1 Ce1 O3 106.19(12) 9_565 9_565
O1 Ce1 O3 65.40(11) 12 9_565
O1 Ce1 O3 77.19(13) 4_565 9_565
O1 Ce1 O3 111.04(13) . 9_565
O1 Ce1 O3 65.40(11) 9_565 12
O1 Ce1 O3 106.19(12) 12 12
O1 Ce1 O3 111.04(13) 4_565 12
O1 Ce1 O3 77.19(13) . 12
O3 Ce1 O3 46.85(15) 9_565 12
O1 Ce1 O3 77.19(13) 9_565 4_565
O1 Ce1 O3 111.04(14) 12 4_565
O1 Ce1 O3 106.19(12) 4_565 4_565
O1 Ce1 O3 65.40(11) . 4_565
O3 Ce1 O3 174.4(2) 9_565 4_565
O3 Ce1 O3 133.53(16) 12 4_565
O1 Ce1 O3 111.04(14) 9_565 .
O1 Ce1 O3 77.19(13) 12 .
O1 Ce1 O3 65.40(11) 4_565 .
O1 Ce1 O3 106.19(12) . .
O3 Ce1 O3 133.53(16) 9_565 .
O3 Ce1 O3 174.4(2) 12 .
O3 Ce1 O3 46.85(15) 4_565 .
F3 F2 F3 150(4) 7 .
F3 F2 P1 75.1(19) 7 .
F3 F2 P1 75.1(19) . .
F4 F3 F2 122(3) . .
F4 F3 P1 65.9(16) . .
F2 F3 P1 57.9(16) . .
F3 F4 F3 141(5) . 4
F3 F4 P1 70(3) . .
F3 F4 P1 70(3) 4 .
C7 N1 C8 125.4(5) . .
C7 N1 H101 112(5) . .
C8 N1 H101 122(5) . .
O4 N2 O3 120.8(3) . .
O4 N2 O3 120.8(3) . 4_565
O3 N2 O3 118.4(5) . 4_565
C1 O1 Ce1 140.1(3) . .
C2 O2 C11 117.3(5) . .
N2 O3 Ce1 97.4(3) . .
F2 P1 F2 180.000(3) . 4
F2 P1 F4 90.0 . 7
F2 P1 F4 90.0 4 7
F2 P1 F4 90.0 . .
F2 P1 F4 90.0 4 .
F4 P1 F4 180.000(1) 7 .
F2 P1 F1 90.000(1) . .
F2 P1 F1 90.000(1) 4 .
F4 P1 F1 90.000(1) 7 .
F4 P1 F1 90.000(1) . .
F2 P1 F1 90.000(1) . 4
F2 P1 F1 90.000(1) 4 4
F4 P1 F1 90.000(1) 7 4
F4 P1 F1 90.000(1) . 4
F1 P1 F1 180.0(12) . 4
F2 P1 F3 133(2) . 10
F2 P1 F3 47(2) 4 10
F4 P1 F3 44(2) 7 10
F4 P1 F3 136(2) . 10
F1 P1 F3 83.3(14) . 10
F1 P1 F3 96.7(14) 4 10
F2 P1 F3 47(2) . 7
F2 P1 F3 133(2) 4 7
F4 P1 F3 44(2) 7 7
F4 P1 F3 136(2) . 7
F1 P1 F3 96.7(14) . 7
F1 P1 F3 83.3(14) 4 7
F3 P1 F3 88(4) 10 7
F2 P1 F3 47(2) . .
F2 P1 F3 133(2) 4 .
F4 P1 F3 136(2) 7 .
F4 P1 F3 44(2) . .
F1 P1 F3 83.3(14) . .
F1 P1 F3 96.7(14) 4 .
F3 P1 F3 167(3) 10 .
F3 P1 F3 94(4) 7 .
F2 P1 F3 133(2) . 4
F2 P1 F3 47(2) 4 4
F4 P1 F3 136(2) 7 4
F4 P1 F3 44(2) . 4
F1 P1 F3 96.7(14) . 4
F1 P1 F3 83.3(14) 4 4
F3 P1 F3 94(4) 10 4
F3 P1 F3 167(3) 7 4
F3 P1 F3 88(4) . 4

loop_
_geom_bond_atom_site_label_1
_geom_bond_atom_site_label_2
_geom_bond_distance
_geom_bond_site_symmetry_2
C1 O1 1.281(6) .
C1 C2 1.400(8) .
C1 C6 1.431(7) .
C2 O2 1.367(7) .
C2 C3 1.372(9) .
C3 C4 1.401(10) .
C3 H3 0.9300 .
C4 C5 1.322(10) .
C4 H4 0.9300 .
C5 C6 1.428(8) .
C5 H5 0.9300 .
C6 C7 1.425(8) .
C7 N1 1.274(7) .
C7 H7 0.9300 .
C8 N1 1.458(7) .
C8 C9 1.512(8) .
C8 C8 1.560(10) 11_556
C8 H8 0.9800 .
C9 C10 1.502(9) .
C9 H9A 0.9700 .
C9 H9B 0.9700 .
C10 C10 1.543(16) 11_556
C10 H10A 0.9700 .
C10 H10B 0.9700 .
C11 O2 1.441(8) .
C11 H11A 0.9600 .
C11 H11B 0.9600 .
C11 H11C 0.9600 .
C12 C13 1.40(3) .
C12 H12A 0.9600 .
C12 H12B 0.9600 .
C12 H12C 0.9600 .
C13 N3 1.12(3) .
Ce1 O1 2.412(3) 9_565
Ce1 O1 2.412(3) 12
Ce1 O1 2.412(3) 4_565
Ce1 O1 2.412(3) .
Ce1 O3 2.682(4) 9_565
Ce1 O3 2.682(4) 12
Ce1 O3 2.682(4) 4_565
Ce1 O3 2.682(4) .
F1 P1 1.556(9) .
F2 F3 1.21(6) 7
F2 F3 1.21(6) .
F2 P1 1.40(2) .
F3 F4 1.17(5) .
F3 P1 1.60(3) .
F4 F3 1.17(5) 4
F4 P1 1.55(2) .
N1 H101 0.71(5) .
N2 O4 1.229(8) .
N2 O3 1.242(5) .
N2 O3 1.242(5) 4_565
P1 F2 1.40(2) 4
P1 F4 1.55(2) 7
P1 F1 1.556(9) 4
P1 F3 1.60(3) 10
P1 F3 1.60(3) 7
P1 F3 1.60(3) 4

loop_
_geom_torsion_atom_site_label_1
_geom_torsion_atom_site_label_2
_geom_torsion_atom_site_label_3
_geom_torsion_atom_site_label_4
_geom_torsion
_geom_torsion_site_symmetry_1
_geom_torsion_site_symmetry_4
O1 C1 C2 O2 -6.5(9) . .
C6 C1 C2 O2 177.1(6) . .
O1 C1 C2 C3 172.4(6) . .
C6 C1 C2 C3 -4.0(10) . .
O2 C2 C3 C4 -178.5(8) . .
C1 C2 C3 C4 2.8(12) . .
C2 C3 C4 C5 0.0(15) . .
C3 C4 C5 C6 -1.4(15) . .
C4 C5 C6 C7 -175.9(8) . .
C4 C5 C6 C1 0.1(12) . .
O1 C1 C6 C7 2.1(9) . .
C2 C1 C6 C7 178.5(6) . .
O1 C1 C6 C5 -173.9(6) . .
C2 C1 C6 C5 2.5(10) . .
C5 C6 C7 N1 175.9(6) . .
C1 C6 C7 N1 -0.1(9) . .
N1 C8 C9 C10 174.7(6) . .
C8 C8 C9 C10 52.6(8) 11_556 .
C8 C9 C10 C10 -54.6(10) . 11_556
F3 F2 F3 F4 -14(3) 7 .
P1 F2 F3 F4 -14(3) . .
F3 F2 F3 P1 0.000(5) 7 .
F2 F3 F4 F3 13(3) . 4
P1 F3 F4 F3 0.000(6) . 4
F2 F3 F4 P1 13(3) . .
C6 C7 N1 C8 -170.4(5) . .
C9 C8 N1 C7 104.7(6) . .
C8 C8 N1 C7 -132.8(6) 11_556 .
C2 C1 O1 Ce1 9.6(9) . .
C6 C1 O1 Ce1 -174.1(4) . .
O1 Ce1 O1 C1 -137.6(6) 9_565 .
O1 Ce1 O1 C1 33.4(5) 12 .
O1 Ce1 O1 C1 126.4(5) 4_565 .
O3 Ce1 O1 C1 -36.7(6) 9_565 .
O3 Ce1 O1 C1 -69.7(5) 12 .
O3 Ce1 O1 C1 138.6(6) 4_565 .
O3 Ce1 O1 C1 115.0(5) . .
C3 C2 O2 C11 4.4(11) . .
C1 C2 O2 C11 -176.7(6) . .
O4 N2 O3 Ce1 180.0 . .
O3 N2 O3 Ce1 0.0 4_565 .
O1 Ce1 O3 N2 -46.7(3) 9_565 .
O1 Ce1 O3 N2 135.9(3) 12 .
O1 Ce1 O3 N2 -148.2(3) 4_565 .
O1 Ce1 O3 N2 30.0(3) . .
O3 Ce1 O3 N2 172.3(3) 9_565 .
O3 Ce1 O3 N2 -96.5(2) 12 .
O3 Ce1 O3 N2 0.0 4_565 .
F3 F2 P1 F2 176.9(17) 7 4
F3 F2 P1 F2 -3.1(17) . 4
F3 F2 P1 F4 9.1(17) 7 7
F3 F2 P1 F4 -170.9(17) . 7
F3 F2 P1 F4 -170.9(17) 7 .
F3 F2 P1 F4 9.1(17) . .
F3 F2 P1 F1 99.1(17) 7 .
F3 F2 P1 F1 -80.9(17) . .
F3 F2 P1 F1 -80.9(17) 7 4
F3 F2 P1 F1 99.1(17) . 4
F3 F2 P1 F3 18(3) 7 10
F3 F2 P1 F3 -162(3) . 10
F3 F2 P1 F3 180.000(7) . 7
F3 F2 P1 F3 180.000(3) 7 .
F3 F2 P1 F3 -162(3) 7 4
F3 F2 P1 F3 18(3) . 4
F3 F4 P1 F2 -10(2) . .
F3 F4 P1 F2 170(2) 4 .
F3 F4 P1 F2 170(2) . 4
F3 F4 P1 F2 -10(2) 4 4
F3 F4 P1 F4 0(100) . 7
F3 F4 P1 F4 0(100) 4 7
F3 F4 P1 F1 80(2) . .
F3 F4 P1 F1 -100(2) 4 .
F3 F4 P1 F1 -100(2) . 4
F3 F4 P1 F1 80(2) 4 4
F3 F4 P1 F3 161(5) . 10
F3 F4 P1 F3 -19(5) 4 10
F3 F4 P1 F3 -19(5) . 7
F3 F4 P1 F3 161(5) 4 7
F3 F4 P1 F3 180.000(2) 4 .
F3 F4 P1 F3 180.000(2) . 4
F4 F3 P1 F2 167(3) . .
F4 F3 P1 F2 -13(3) . 4
F2 F3 P1 F2 180.000(5) . 4
F4 F3 P1 F4 180.000(3) . 7
F2 F3 P1 F4 13(3) . 7
F2 F3 P1 F4 -167(3) . .
F4 F3 P1 F1 -97.0(18) . .
F2 F3 P1 F1 96.2(11) . .
F4 F3 P1 F1 83.0(18) . 4
F2 F3 P1 F1 -83.8(11) . 4
F4 F3 P1 F3 -97.0(18) . 10
F2 F3 P1 F3 96.2(11) . 10
F4 F3 P1 F3 167(3) . 7
F2 F3 P1 F3 0.000(1) . 7
F4 F3 P1 F3 0.000(5) . 4
F2 F3 P1 F3 -167(3) . 4
